data_4077725
loop_
_publ_author_name
'Cave, Gareth W. V.'
'Fanizzi, Francesco P.'
'Deeth, Robert J.'
'Errington, William'
'Rourke, Jonathan P.'

_publ_section_title
;
 C&#x2212;H Activation Induced by Water. Monocyclometalated to
 Dicyclometalated:&#x00A0; C&#x2227;N&#x2227;C Tridentate Platinum
 Complexes
;
_journal_issue 7
_journal_name_full Organometallics
_journal_page_first 1355
_journal_paper_doi 10.1021/om9910423
_journal_volume 19
_journal_year 2000
_chemical_formula_sum 'C62 H64 Cl2 N2 O2 Pt2'
_chemical_formula_weight 1330.23
_chemical_name_systematic
;
 ?
;
_space_group_IT_number 18
_symmetry_cell_setting orthorhombic
_symmetry_space_group_name_Hall 'P 2 2ab'
_symmetry_space_group_name_H-M 'P 21 21 2'
_atom_sites_solution_hydrogens geom
_atom_sites_solution_primary direct
_atom_sites_solution_secondary difmap
_audit_creation_method SHELXL-97
_cell_angle_alpha 90.00
_cell_angle_beta 90.00
_cell_angle_gamma 90.00
_cell_formula_units_Z 4
_cell_length_a 20.8902(15)
_cell_length_b 34.532(2)
_cell_length_c 7.5473(6)
_cell_measurement_reflns_used 5930
_cell_measurement_temperature 200(2)
_cell_measurement_theta_max 23.00
_cell_measurement_theta_min 1.53
_cell_volume 5444.5(7)
_computing_cell_refinement 'SAINT (Siemens, 1995)'
_computing_data_collection 'SMART (Siemens, 1994)'
_computing_data_reduction 'SAINT (Siemens, 1995)'
_computing_molecular_graphics 'SHELXL/PC (Sheldrick, 1994)'
_computing_publication_material 'SHELXL/PC (Sheldrick, 1994)'
_computing_structure_refinement 'SHELXL-97 (Sheldrick, 1997)'
_computing_structure_solution 'SHELXS-97 (Sheldrick, 1997)'
_diffrn_ambient_temperature 200(2)
_diffrn_detector_area_resol_mean 8.192
_diffrn_measured_fraction_theta_full 0.998
_diffrn_measured_fraction_theta_max 0.998
_diffrn_measurement_device_type 'Siemens SMART CCD area-detector diffractometer'
_diffrn_measurement_method '\w scans'
_diffrn_radiation_monochromator graphite
_diffrn_radiation_source 'normal-focus sealed tube'
_diffrn_radiation_type MoK\a
_diffrn_radiation_wavelength 0.71073
_diffrn_reflns_av_R_equivalents 0.1467
_diffrn_reflns_av_sigmaI/netI 0.1668
_diffrn_reflns_limit_h_max 22
_diffrn_reflns_limit_h_min -19
_diffrn_reflns_limit_k_max 37
_diffrn_reflns_limit_k_min -37
_diffrn_reflns_limit_l_max 7
_diffrn_reflns_limit_l_min -8
_diffrn_reflns_number 23017
_diffrn_reflns_theta_full 23.00
_diffrn_reflns_theta_max 23.00
_diffrn_reflns_theta_min 1.53
_diffrn_standards_decay_% 0
_exptl_absorpt_coefficient_mu 5.276
_exptl_absorpt_correction_T_max 0.8167
_exptl_absorpt_correction_T_min 0.3408
_exptl_absorpt_correction_type multi-scan
_exptl_absorpt_process_details 'SADABS (Sheldrick, 1996)'
_exptl_crystal_colour yellow
_exptl_crystal_density_diffrn 1.623
_exptl_crystal_density_method 'not measured'
_exptl_crystal_description needle
_exptl_crystal_F_000 2624
_exptl_crystal_size_max 0.26
_exptl_crystal_size_mid 0.04
_exptl_crystal_size_min 0.04
_refine_diff_density_max 2.768
_refine_diff_density_min -2.620
_refine_diff_density_rms 0.252
_refine_ls_abs_structure_details 'Flack H D (1983), Acta Cryst. A39, 876-881'
_refine_ls_abs_structure_Flack 0.49(2)
_refine_ls_extinction_method none
_refine_ls_goodness_of_fit_ref 1.004
_refine_ls_hydrogen_treatment constr
_refine_ls_matrix_type full
_refine_ls_number_parameters 532
_refine_ls_number_reflns 7562
_refine_ls_number_restraints 8
_refine_ls_restrained_S_all 1.003
_refine_ls_R_factor_all 0.1432
_refine_ls_R_factor_gt 0.0823
_refine_ls_shift/su_max 0.004
_refine_ls_shift/su_mean 0.000
_refine_ls_structure_factor_coef Fsqd
_refine_ls_weighting_details 'calc w=1/[\s^2^(Fo^2^)+(0.0962P)^2^+0.0000P] where P=(Fo^2^+2Fc^2^)/3''
_refine_ls_weighting_scheme calc
_refine_ls_wR_factor_gt 0.1714
_refine_ls_wR_factor_ref 0.2016
_reflns_number_gt 4583
_reflns_number_total 7562
_reflns_threshold_expression >2sigma(I)
_cod_data_source_file om9910423.cif
_cod_data_source_block g243
_cod_original_sg_symbol_H-M P2(1)2(1)2
_cod_database_code 4077725

loop_
_symmetry_equiv_pos_as_xyz
'x, y, z'
'-x, -y, z'
'-x+1/2, y+1/2, -z'
'x+1/2, -y+1/2, -z'

loop_
_atom_site_label
_atom_site_type_symbol
_atom_site_fract_x
_atom_site_fract_y
_atom_site_fract_z
_atom_site_U_iso_or_equiv
_atom_site_adp_type
_atom_site_occupancy
_atom_site_symmetry_multiplicity
_atom_site_calc_flag
_atom_site_refinement_flags
Pt1 Pt 0.06102(5) 0.24423(3) 0.69683(12) 0.0414(3) Uani 1 1 d .
Pt2 Pt -0.10279(5) 0.24344(3) 0.85855(12) 0.0425(3) Uani 1 1 d .
Cl2 Cl -0.0046(4) 0.2831(2) 0.8742(10) 0.056(2) Uani 1 1 d .
Cl1 Cl -0.0338(3) 0.20214(18) 0.7113(10) 0.050(2) Uani 1 1 d .
O1 O 0.4410(9) 0.0702(5) 0.271(3) 0.052(5) Uani 1 1 d .
O2 O -0.4769(10) 0.4362(5) 1.152(3) 0.054(6) Uani 1 1 d .
N1 N 0.1280(9) 0.2121(5) 0.556(3) 0.029(5) Uiso 1 1 d .
N2 N -0.1708(10) 0.2794(6) 0.973(3) 0.042(6) Uiso 1 1 d .
C1 C 0.1363(14) 0.2783(8) 0.726(4) 0.053(8) Uiso 1 1 d U
C2 C 0.1327(15) 0.3166(7) 0.785(4) 0.051(7) Uani 1 1 d U
H2 H 0.0939 0.3288 0.8194 0.062 Uiso 1 1 d R
C3 C 0.1933(15) 0.3359(9) 0.794(4) 0.060(8) Uani 1 1 d U
H3A H 0.1934 0.3621 0.8320 0.072 Uiso 1 1 d R
C4 C 0.2524(16) 0.3197(10) 0.749(4) 0.066(9) Uani 1 1 d U
H4A H 0.2916 0.3328 0.7712 0.079 Uiso 1 1 d R
C5 C 0.2496(13) 0.2843(9) 0.670(4) 0.061(9) Uani 1 1 d U
H5A H 0.2873 0.2730 0.6227 0.073 Uiso 1 1 d R
C6 C 0.1933(13) 0.2642(8) 0.658(3) 0.047(7) Uani 1 1 d U
C7 C 0.1845(12) 0.2238(7) 0.578(3) 0.034(7) Uiso 1 1 d .
C8 C 0.2376(12) 0.2034(6) 0.527(3) 0.033(7) Uiso 1 1 d .
H8 H 0.2798 0.2131 0.5437 0.039 Uiso 1 1 d R
C9 C 0.2286(13) 0.1655(7) 0.447(4) 0.040(7) Uiso 1 1 d .
C10 C 0.1685(11) 0.1543(6) 0.419(3) 0.026(6) Uiso 1 1 d .
H10 H 0.1607 0.1299 0.3659 0.031 Uiso 1 1 d R
C11 C 0.1179(12) 0.1769(7) 0.466(3) 0.032(6) Uiso 1 1 d .
C12 C 0.0508(14) 0.1662(6) 0.410(3) 0.040(8) Uani 1 1 d .
C13 C 0.0139(15) 0.1909(8) 0.303(4) 0.055(9) Uiso 1 1 d .
H13 H 0.0289 0.2159 0.2714 0.066 Uiso 1 1 d R
C14 C -0.0455(14) 0.1788(9) 0.239(4) 0.057(9) Uani 1 1 d .
H14 H -0.0717 0.1955 0.1703 0.068 Uiso 1 1 d R
C15 C -0.0682(16) 0.1403(10) 0.282(5) 0.074(11) Uani 1 1 d .
H15 H -0.1097 0.1315 0.2501 0.089 Uiso 1 1 d R
C16 C -0.0257(14) 0.1161(9) 0.375(5) 0.061(9) Uani 1 1 d .
H16 H -0.0359 0.0894 0.3892 0.073 Uiso 1 1 d R
C17 C 0.0296(16) 0.1291(8) 0.437(4) 0.052(9) Uani 1 1 d .
H17 H 0.0549 0.1121 0.5070 0.063 Uiso 1 1 d R
C18 C 0.2875(12) 0.1431(6) 0.397(3) 0.034(7) Uani 1 1 d .
C19 C 0.3464(12) 0.1569(7) 0.377(3) 0.035(6) Uiso 1 1 d .
H19 H 0.3517 0.1839 0.3936 0.041 Uiso 1 1 d R
C20 C 0.4022(13) 0.1348(7) 0.332(3) 0.044(7) Uiso 1 1 d .
H20 H 0.4426 0.1469 0.3147 0.053 Uiso 1 1 d R
C21 C 0.3937(13) 0.0946(6) 0.315(4) 0.037(7) Uani 1 1 d .
C22 C 0.3327(16) 0.0795(9) 0.329(4) 0.061(9) Uani 1 1 d .
H22 H 0.3269 0.0526 0.3085 0.073 Uiso 1 1 d R
C23 C 0.2806(15) 0.1023(8) 0.366(4) 0.053(8) Uani 1 1 d .
H23 H 0.2397 0.0905 0.3761 0.063 Uiso 1 1 d R
C24 C 0.5058(13) 0.0840(8) 0.279(4) 0.046(8) Uani 1 1 d .
H24A H 0.5129 0.0978 0.3922 0.055 Uiso 1 1 d R
H24B H 0.5134 0.1025 0.1808 0.055 Uiso 1 1 d R
C25 C 0.5501(15) 0.0523(9) 0.264(4) 0.065(10) Uani 1 1 d .
H25A H 0.5410 0.0380 0.1531 0.079 Uiso 1 1 d R
H25B H 0.5427 0.0344 0.3643 0.079 Uiso 1 1 d R
C26 C 0.6220(13) 0.0649(8) 0.266(4) 0.057(9) Uani 1 1 d .
H26A H 0.6304 0.0809 0.1600 0.068 Uiso 1 1 d R
H26B H 0.6302 0.0812 0.3720 0.068 Uiso 1 1 d R
C27 C 0.6688(12) 0.0308(7) 0.268(4) 0.053(9) Uani 1 1 d .
H27A H 0.6589 0.0141 0.3709 0.064 Uiso 1 1 d R
H27B H 0.6619 0.0151 0.1593 0.064 Uiso 1 1 d R
C28 C 0.7378(15) 0.0427(8) 0.277(4) 0.059(10) Uani 1 1 d .
H28A H 0.7440 0.0602 0.3792 0.071 Uiso 1 1 d R
H28B H 0.7489 0.0572 0.1681 0.071 Uiso 1 1 d R
C29 C 0.7845(15) 0.0077(9) 0.297(4) 0.069(10) Uani 1 1 d .
H29A H 0.7728 -0.0067 0.4058 0.082 Uiso 1 1 d R
H29B H 0.7774 -0.0099 0.1953 0.082 Uiso 1 1 d R
C30 C 0.8525(15) 0.0171(11) 0.302(5) 0.079(11) Uani 1 1 d .
H30A H 0.8595 0.0362 0.3979 0.095 Uiso 1 1 d R
H30B H 0.8653 0.0296 0.1890 0.095 Uiso 1 1 d R
C31 C 0.8962(18) -0.0179(12) 0.336(6) 0.122(16) Uani 1 1 d .
H31A H 0.9408 -0.0092 0.3425 0.183 Uiso 1 1 d R
H31B H 0.8914 -0.0363 0.2381 0.183 Uiso 1 1 d R
H31C H 0.8841 -0.0304 0.4474 0.183 Uiso 1 1 d R
C36 C -0.1808(12) 0.2126(7) 0.826(3) 0.037(7) Uiso 1 1 d .
C37 C -0.1828(15) 0.1749(8) 0.750(4) 0.048(8) Uiso 1 1 d .
H37 H -0.1437 0.1626 0.7184 0.058 Uiso 1 1 d R
C38 C -0.2382(19) 0.1557(10) 0.727(4) 0.079(11) Uani 1 1 d .
H38 H -0.2371 0.1290 0.6968 0.095 Uiso 1 1 d R
C39 C -0.2964(17) 0.1739(8) 0.744(5) 0.081(13) Uani 1 1 d .
H39 H -0.3353 0.1610 0.7156 0.097 Uiso 1 1 d R
C40 C -0.2971(12) 0.2145(8) 0.808(4) 0.050(8) Uani 1 1 d .
H40 H -0.3359 0.2284 0.8234 0.061 Uiso 1 1 d R
C41 C -0.2411(11) 0.2307(6) 0.847(3) 0.030(6) Uiso 1 1 d .
C42 C -0.2296(12) 0.2703(6) 0.922(3) 0.033(7) Uiso 1 1 d .
C43 C -0.2827(13) 0.2933(8) 0.945(4) 0.056(9) Uani 1 1 d .
H43 H -0.3240 0.2854 0.9069 0.067 Uiso 1 1 d R
C44 C -0.2724(13) 0.3303(7) 1.035(3) 0.037(7) Uani 1 1 d .
C45 C -0.2104(14) 0.3379(7) 1.096(4) 0.044(8) Uani 1 1 d .
H45 H -0.2028 0.3612 1.1594 0.053 Uiso 1 1 d R
C46 C -0.1589(12) 0.3124(6) 1.064(3) 0.029(6) Uani 1 1 d .
C47 C -0.0967(13) 0.3190(7) 1.149(4) 0.042(7) Uiso 1 1 d .
C48 C -0.0707(12) 0.2927(7) 1.258(3) 0.033(6) Uiso 1 1 d .
H48 H -0.0924 0.2688 1.2756 0.040 Uiso 1 1 d R
C49 C -0.0124(17) 0.2997(9) 1.343(4) 0.070(10) Uani 1 1 d .
H49 H 0.0079 0.2795 1.4082 0.084 Uiso 1 1 d R
C50 C 0.0151(16) 0.3343(9) 1.332(5) 0.067(10) Uiso 1 1 d .
H50 H 0.0521 0.3399 1.4002 0.080 Uiso 1 1 d R
C51 C -0.0105(14) 0.3630(9) 1.224(4) 0.060(10) Uani 1 1 d .
H51 H 0.0117 0.3866 1.2050 0.072 Uiso 1 1 d R
C52 C -0.0685(13) 0.3559(8) 1.137(4) 0.048(8) Uani 1 1 d .
H52 H -0.0893 0.3762 1.0746 0.057 Uiso 1 1 d R
C53 C -0.3281(11) 0.3574(7) 1.071(3) 0.032(7) Uani 1 1 d .
C54 C -0.3157(17) 0.3971(9) 1.100(4) 0.066(10) Uani 1 1 d .
H54 H -0.2736 0.4076 1.0979 0.079 Uiso 1 1 calc R
C55 C -0.3704(14) 0.4202(8) 1.133(5) 0.061(10) Uani 1 1 d .
H55 H -0.3629 0.4463 1.1670 0.074 Uiso 1 1 calc R
C56 C -0.4279(14) 0.4098(7) 1.122(4) 0.040(7) Uani 1 1 d .
C57 C -0.4423(13) 0.3707(6) 1.086(3) 0.039(7) Uiso 1 1 d .
H57 H -0.4852 0.3617 1.0781 0.047 Uiso 1 1 calc R
C58 C -0.3888(14) 0.3454(8) 1.062(4) 0.049(8) Uiso 1 1 d .
H58 H -0.3968 0.3188 1.0380 0.059 Uiso 1 1 calc R
C59 C -0.5407(13) 0.4220(7) 1.153(4) 0.040(7) Uani 1 1 d .
H59A H -0.5458 0.4023 1.2479 0.048 Uiso 1 1 d R
H59B H -0.5508 0.4096 1.0385 0.048 Uiso 1 1 d R
C60 C -0.5866(15) 0.4564(8) 1.185(4) 0.067(11) Uani 1 1 d .
H60A H -0.5749 0.4693 1.2976 0.080 Uiso 1 1 d R
H60B H -0.5820 0.4756 1.0884 0.080 Uiso 1 1 d R
C61 C -0.6544(15) 0.4434(7) 1.199(4) 0.055(9) Uani 1 1 d .
H61A H -0.6603 0.4271 1.3062 0.066 Uiso 1 1 d R
H61B H -0.6642 0.4272 1.0945 0.066 Uiso 1 1 d R
C62 C -0.7014(15) 0.4772(9) 1.206(4) 0.061(9) Uani 1 1 d .
H62A H -0.6884 0.4939 1.3064 0.073 Uiso 1 1 d R
H62B H -0.6953 0.4925 1.0965 0.073 Uiso 1 1 d R
C63 C -0.7698(14) 0.4700(8) 1.224(4) 0.055(9) Uani 1 1 d .
H63A H -0.7768 0.4565 1.3378 0.066 Uiso 1 1 d R
H63B H -0.7828 0.4521 1.1281 0.066 Uiso 1 1 d R
C64 C -0.8139(14) 0.5056(7) 1.217(4) 0.042(7) Uani 1 1 d .
H64A H -0.8035 0.5226 1.3189 0.051 Uiso 1 1 d R
H64B H -0.8051 0.5203 1.1076 0.051 Uiso 1 1 d R
C65 C -0.8832(16) 0.4958(10) 1.223(5) 0.082(12) Uani 1 1 d .
H65A H -0.8928 0.4806 1.3315 0.098 Uiso 1 1 d R
H65B H -0.8950 0.4799 1.1191 0.098 Uiso 1 1 d R
C66 C -0.9248(16) 0.5357(10) 1.224(5) 0.103(14) Uani 1 1 d .
H66A H -0.9705 0.5293 1.2295 0.155 Uiso 1 1 d R
H66B H -0.9159 0.5504 1.1160 0.155 Uiso 1 1 d R
H66C H -0.9132 0.5513 1.3278 0.155 Uiso 1 1 d R

loop_
_atom_site_aniso_label
_atom_site_aniso_U_11
_atom_site_aniso_U_22
_atom_site_aniso_U_33
_atom_site_aniso_U_23
_atom_site_aniso_U_13
_atom_site_aniso_U_12
Pt1 0.0575(7) 0.0388(6) 0.0278(6) -0.0051(5) -0.0011(5) 0.0126(6)
Pt2 0.0608(8) 0.0374(6) 0.0293(6) -0.0028(5) 0.0037(5) 0.0132(6)
Cl2 0.070(6) 0.051(4) 0.047(5) -0.018(4) 0.008(4) 0.008(4)
Cl1 0.052(5) 0.043(4) 0.054(5) -0.017(4) 0.020(4) 0.015(3)
O1 0.030(12) 0.054(11) 0.072(15) -0.017(10) 0.016(12) 0.007(10)
O2 0.052(15) 0.060(12) 0.051(14) -0.024(12) 0.009(11) 0.001(11)
C2 0.064(15) 0.040(15) 0.051(19) -0.007(14) -0.018(16) 0.017(11)
C3 0.079(17) 0.060(18) 0.040(19) -0.022(16) 0.021(18) -0.001(12)
C4 0.065(16) 0.08(2) 0.05(2) -0.009(17) 0.015(18) -0.002(14)
C5 0.036(15) 0.077(19) 0.07(2) -0.004(17) -0.005(17) 0.036(12)
C6 0.063(17) 0.066(17) 0.014(14) -0.009(13) 0.002(13) 0.020(11)
C12 0.07(2) 0.021(14) 0.025(16) -0.003(11) 0.014(15) 0.019(14)
C14 0.05(2) 0.06(2) 0.06(2) -0.028(16) -0.005(18) 0.035(16)
C15 0.05(2) 0.10(3) 0.08(3) -0.06(2) -0.02(2) 0.01(2)
C16 0.03(2) 0.06(2) 0.09(3) -0.01(2) 0.030(19) -0.003(17)
C17 0.09(3) 0.041(19) 0.030(17) 0.013(14) 0.016(17) -0.004(17)
C18 0.046(19) 0.027(14) 0.028(17) 0.004(12) 0.008(14) -0.014(13)
C21 0.030(17) 0.033(14) 0.048(19) -0.004(13) -0.001(16) 0.010(14)
C22 0.07(3) 0.053(19) 0.06(2) 0.000(18) -0.01(2) -0.012(18)
C23 0.05(2) 0.051(18) 0.05(2) 0.001(16) -0.004(17) -0.019(16)
C24 0.04(2) 0.053(18) 0.043(18) -0.019(15) 0.006(17) 0.016(15)
C25 0.08(3) 0.07(2) 0.05(2) -0.018(17) 0.02(2) -0.008(19)
C26 0.05(2) 0.055(19) 0.07(2) 0.007(17) -0.024(17) 0.003(16)
C27 0.022(18) 0.054(18) 0.08(2) -0.009(16) 0.017(16) -0.005(14)
C28 0.10(3) 0.038(16) 0.04(2) -0.019(14) -0.023(19) 0.016(17)
C29 0.06(3) 0.10(3) 0.05(2) -0.01(2) 0.026(19) 0.02(2)
C30 0.03(2) 0.14(3) 0.06(3) -0.01(2) 0.01(2) 0.00(2)
C31 0.07(3) 0.16(4) 0.14(5) -0.02(3) -0.03(3) -0.02(3)
C38 0.11(3) 0.07(2) 0.05(2) -0.021(19) 0.02(2) 0.00(2)
C39 0.08(3) 0.035(18) 0.13(4) -0.04(2) -0.01(2) 0.005(17)
C40 0.035(18) 0.09(2) 0.031(18) 0.012(17) -0.014(14) 0.003(15)
C43 0.024(18) 0.08(2) 0.07(2) 0.045(19) 0.011(16) 0.005(16)
C44 0.04(2) 0.043(17) 0.026(17) -0.001(13) 0.002(14) -0.016(14)
C45 0.06(2) 0.036(16) 0.040(19) -0.009(14) -0.009(16) 0.022(15)
C46 0.036(17) 0.030(14) 0.022(14) -0.007(12) 0.001(12) 0.022(12)
C49 0.11(3) 0.07(2) 0.04(2) -0.022(18) -0.02(2) 0.034(19)
C51 0.04(2) 0.062(19) 0.08(2) -0.031(18) -0.029(19) 0.026(16)
C52 0.035(18) 0.071(19) 0.037(18) -0.006(15) 0.016(16) 0.027(15)
C53 0.014(15) 0.060(18) 0.024(15) 0.022(13) 0.009(12) 0.008(13)
C54 0.08(3) 0.07(2) 0.05(2) -0.022(17) 0.014(19) -0.03(2)
C55 0.02(2) 0.048(18) 0.11(3) -0.01(2) -0.03(2) 0.011(15)
C56 0.04(2) 0.033(15) 0.044(18) -0.008(13) -0.002(15) 0.005(14)
C59 0.05(2) 0.041(15) 0.030(17) 0.009(14) 0.000(15) 0.015(13)
C60 0.09(3) 0.047(17) 0.07(2) -0.023(17) -0.06(2) 0.009(16)
C61 0.06(2) 0.048(17) 0.05(2) 0.005(16) -0.022(19) 0.014(16)
C62 0.07(3) 0.08(2) 0.032(18) 0.007(18) -0.002(17) -0.015(19)
C63 0.05(2) 0.07(2) 0.05(2) -0.003(16) -0.011(17) -0.017(17)
C64 0.05(2) 0.050(17) 0.023(16) 0.002(14) 0.002(16) 0.001(15)
C65 0.05(2) 0.13(3) 0.06(3) 0.03(2) -0.01(2) 0.02(2)
C66 0.07(3) 0.12(3) 0.12(4) 0.01(3) 0.02(3) 0.05(2)

loop_
_atom_type_symbol
_atom_type_description
_atom_type_scat_dispersion_real
_atom_type_scat_dispersion_imag
_atom_type_scat_source
C C 0.0033 0.0016 'International Tables Vol C Tables 4.2.6.8 and 6.1.1.4'
H H 0.0000 0.0000 'International Tables Vol C Tables 4.2.6.8 and 6.1.1.4'
N N 0.0061 0.0033 'International Tables Vol C Tables 4.2.6.8 and 6.1.1.4'
O O 0.0106 0.0060 'International Tables Vol C Tables 4.2.6.8 and 6.1.1.4'
Cl Cl 0.1484 0.1585 'International Tables Vol C Tables 4.2.6.8 and 6.1.1.4'
Pt Pt -1.7033 8.3905 'International Tables Vol C Tables 4.2.6.8 and 6.1.1.4'

loop_
_geom_angle_atom_site_label_1
_geom_angle_atom_site_label_2
_geom_angle_atom_site_label_3
_geom_angle
C1 Pt1 N1 80.7(10)
C1 Pt1 Cl2 93.5(9)
N1 Pt1 Cl2 173.5(6)
C1 Pt1 Cl1 171.0(9)
N1 Pt1 Cl1 104.4(5)
Cl2 Pt1 Cl1 80.9(2)
C36 Pt2 N2 78.9(9)
C36 Pt2 Cl1 97.0(7)
N2 Pt2 Cl1 174.8(7)
C36 Pt2 Cl2 175.4(8)
N2 Pt2 Cl2 102.6(6)
Cl1 Pt2 Cl2 81.2(2)
Pt1 Cl2 Pt2 98.2(2)
Pt2 Cl1 Pt1 99.1(2)
C21 O1 C24 118(2)
C56 O2 C59 118(2)
C7 N1 C11 119(2)
C7 N1 Pt1 113.2(17)
C11 N1 Pt1 127.3(15)
C42 N2 C46 121(2)
C42 N2 Pt2 111.9(16)
C46 N2 Pt2 126.1(17)
C6 C1 C2 120(3)
C6 C1 Pt1 116(2)
C2 C1 Pt1 124(2)
C1 C2 C3 114(3)
C4 C3 C2 126(3)
C5 C4 C3 115(3)
C4 C5 C6 122(3)
C5 C6 C1 122(3)
C5 C6 C7 126(2)
C1 C6 C7 111(3)
N1 C7 C8 124(2)
N1 C7 C6 117(2)
C8 C7 C6 119(2)
C7 C8 C9 118(2)
C10 C9 C8 117(2)
C10 C9 C18 126(2)
C8 C9 C18 117(2)
C9 C10 C11 122(2)
C10 C11 N1 120(2)
C10 C11 C12 120(2)
N1 C11 C12 119(2)
C17 C12 C13 118(3)
C17 C12 C11 119(3)
C13 C12 C11 121(2)
C14 C13 C12 120(3)
C13 C14 C15 119(3)
C16 C15 C14 117(3)
C17 C16 C15 122(3)
C16 C17 C12 123(3)
C19 C18 C23 115(2)
C19 C18 C9 127(2)
C23 C18 C9 118(2)
C18 C19 C20 126(2)
C21 C20 C19 116(2)
O1 C21 C22 117(2)
O1 C21 C20 124(2)
C22 C21 C20 119(3)
C23 C22 C21 122(3)
C22 C23 C18 121(3)
O1 C24 C25 110(2)
C24 C25 C26 114(3)
C27 C26 C25 114(2)
C28 C27 C26 114(2)
C27 C28 C29 113(2)
C30 C29 C28 116(3)
C29 C30 C31 114(3)
C41 C36 C37 115(2)
C41 C36 Pt2 119.0(17)
C37 C36 Pt2 125(2)
C38 C37 C36 122(3)
C37 C38 C39 122(3)
C38 C39 C40 118(3)
C41 C40 C39 118(3)
C40 C41 C36 125(2)
C40 C41 C42 128(2)
C36 C41 C42 108(2)
N2 C42 C43 125(2)
N2 C42 C41 118(2)
C43 C42 C41 116(2)
C42 C43 C44 116(3)
C45 C44 C43 117(2)
C45 C44 C53 122(2)
C43 C44 C53 121(2)
C44 C45 C46 122(2)
N2 C46 C45 118(2)
N2 C46 C47 121(2)
C45 C46 C47 120(2)
C48 C47 C52 119(3)
C48 C47 C46 122(2)
C52 C47 C46 119(2)
C47 C48 C49 121(3)
C50 C49 C48 120(3)
C49 C50 C51 121(3)
C50 C51 C52 119(3)
C51 C52 C47 119(3)
C58 C53 C54 119(3)
C58 C53 C44 122(3)
C54 C53 C44 119(2)
C53 C54 C55 115(3)
C56 C55 C54 127(3)
C55 C56 O2 120(2)
C55 C56 C57 119(3)
O2 C56 C57 120(3)
C56 C57 C58 116(3)
C53 C58 C57 123(3)
O2 C59 C60 109(2)
C61 C60 C59 112(2)
C60 C61 C62 112(2)
C63 C62 C61 120(3)
C62 C63 C64 117(2)
C65 C64 C63 114(2)
C64 C65 C66 109(3)

loop_
_geom_bond_atom_site_label_1
_geom_bond_atom_site_label_2
_geom_bond_distance
Pt1 C1 1.98(3)
Pt1 N1 2.078(18)
Pt1 Cl2 2.339(7)
Pt1 Cl1 2.460(7)
Pt2 C36 1.96(2)
Pt2 N2 2.07(2)
Pt2 Cl1 2.312(6)
Pt2 Cl2 2.468(8)
O1 C21 1.34(3)
O1 C24 1.44(3)
O2 C56 1.39(3)
O2 C59 1.42(3)
N1 C7 1.26(3)
N1 C11 1.41(3)
N2 C42 1.32(3)
N2 C46 1.35(3)
C1 C6 1.38(3)
C1 C2 1.40(3)
C2 C3 1.43(4)
C3 C4 1.40(4)
C4 C5 1.36(4)
C5 C6 1.37(4)
C6 C7 1.53(3)
C7 C8 1.37(3)
C8 C9 1.45(3)
C9 C10 1.33(3)
C9 C18 1.50(3)
C10 C11 1.36(3)
C11 C12 1.51(4)
C12 C17 1.37(3)
C12 C13 1.40(4)
C13 C14 1.40(4)
C14 C15 1.45(4)
C15 C16 1.40(4)
C16 C17 1.33(4)
C18 C19 1.33(3)
C18 C23 1.44(3)
C19 C20 1.43(3)
C20 C21 1.40(3)
C21 C22 1.38(4)
C22 C23 1.37(4)
C24 C25 1.44(4)
C25 C26 1.57(4)
C26 C27 1.53(3)
C27 C28 1.50(4)
C28 C29 1.56(4)
C29 C30 1.46(4)
C30 C31 1.54(5)
C36 C41 1.42(3)
C36 C37 1.42(3)
C37 C38 1.34(4)
C38 C39 1.37(4)
C39 C40 1.48(4)
C40 C41 1.33(3)
C41 C42 1.50(3)
C42 C43 1.38(3)
C43 C44 1.46(4)
C44 C45 1.40(4)
C44 C53 1.52(3)
C45 C46 1.41(3)
C46 C47 1.46(3)
C47 C48 1.34(3)
C47 C52 1.41(3)
C48 C49 1.40(4)
C49 C50 1.33(4)
C50 C51 1.38(4)
C51 C52 1.40(4)
C53 C58 1.34(3)
C53 C54 1.42(3)
C54 C55 1.42(4)
C55 C56 1.26(3)
C56 C57 1.41(3)
C57 C58 1.43(3)
C59 C60 1.55(3)
C60 C61 1.49(4)
C61 C62 1.53(4)
C62 C63 1.46(4)
C63 C64 1.54(4)
C64 C65 1.49(4)
C65 C66 1.63(4)

loop_
_geom_torsion_atom_site_label_1
_geom_torsion_atom_site_label_2
_geom_torsion_atom_site_label_3
_geom_torsion_atom_site_label_4
_geom_torsion
C1 Pt1 Cl2 Pt2 -178.8(9)
N1 Pt1 Cl2 Pt2 -150(5)
Cl1 Pt1 Cl2 Pt2 -5.9(3)
C36 Pt2 Cl2 Pt1 -61(9)
N2 Pt2 Cl2 Pt1 -170.1(6)
Cl1 Pt2 Cl2 Pt1 6.2(3)
C36 Pt2 Cl1 Pt1 169.8(8)
N2 Pt2 Cl1 Pt1 131(6)
Cl2 Pt2 Cl1 Pt1 -5.9(3)
C1 Pt1 Cl1 Pt2 58(5)
N1 Pt1 Cl1 Pt2 -177.6(6)
Cl2 Pt1 Cl1 Pt2 6.3(3)
C1 Pt1 N1 C7 11.6(19)
Cl2 Pt1 N1 C7 -17(6)
Cl1 Pt1 N1 C7 -161.0(17)
C1 Pt1 N1 C11 -178(2)
Cl2 Pt1 N1 C11 153(4)
Cl1 Pt1 N1 C11 9(2)
C36 Pt2 N2 C42 -18.5(18)
Cl1 Pt2 N2 C42 21(8)
Cl2 Pt2 N2 C42 157.1(16)
C36 Pt2 N2 C46 172(2)
Cl1 Pt2 N2 C46 -148(6)
Cl2 Pt2 N2 C46 -12(2)
N1 Pt1 C1 C6 -5(2)
Cl2 Pt1 C1 C6 172(2)
Cl1 Pt1 C1 C6 121(5)
N1 Pt1 C1 C2 165(3)
Cl2 Pt1 C1 C2 -18(2)
Cl1 Pt1 C1 C2 -69(6)
C6 C1 C2 C3 -9(4)
Pt1 C1 C2 C3 -179(2)
C1 C2 C3 C4 0(5)
C2 C3 C4 C5 8(5)
C3 C4 C5 C6 -8(5)
C4 C5 C6 C1 -1(5)
C4 C5 C6 C7 -178(3)
C2 C1 C6 C5 10(4)
Pt1 C1 C6 C5 -179(2)
C2 C1 C6 C7 -172(2)
Pt1 C1 C6 C7 -1(3)
C11 N1 C7 C8 -3(4)
Pt1 N1 C7 C8 167(2)
C11 N1 C7 C6 173(2)
Pt1 N1 C7 C6 -16(3)
C5 C6 C7 N1 -170(3)
C1 C6 C7 N1 12(3)
C5 C6 C7 C8 7(4)
C1 C6 C7 C8 -171(3)
N1 C7 C8 C9 -2(4)
C6 C7 C8 C9 -179(2)
C7 C8 C9 C10 4(4)
C7 C8 C9 C18 -178(2)
C8 C9 C10 C11 -1(4)
C18 C9 C10 C11 -179(3)
C9 C10 C11 N1 -4(4)
C9 C10 C11 C12 171(2)
C7 N1 C11 C10 6(4)
Pt1 N1 C11 C10 -163.1(18)
C7 N1 C11 C12 -169(2)
Pt1 N1 C11 C12 22(3)
C10 C11 C12 C17 49(3)
N1 C11 C12 C17 -136(2)
C10 C11 C12 C13 -120(3)
N1 C11 C12 C13 56(3)
C17 C12 C13 C14 5(4)
C11 C12 C13 C14 174(2)
C12 C13 C14 C15 -1(4)
C13 C14 C15 C16 -5(4)
C14 C15 C16 C17 7(5)
C15 C16 C17 C12 -3(5)
C13 C12 C17 C16 -3(4)
C11 C12 C17 C16 -172(3)
C10 C9 C18 C19 160(3)
C8 C9 C18 C19 -18(4)
C10 C9 C18 C23 -20(4)
C8 C9 C18 C23 163(2)
C23 C18 C19 C20 -2(4)
C9 C18 C19 C20 179(3)
C18 C19 C20 C21 -2(4)
C24 O1 C21 C22 -171(3)
C24 O1 C21 C20 14(4)
C19 C20 C21 O1 179(2)
C19 C20 C21 C22 4(4)
O1 C21 C22 C23 -177(3)
C20 C21 C22 C23 -2(5)
C21 C22 C23 C18 -2(5)
C19 C18 C23 C22 4(4)
C9 C18 C23 C22 -177(3)
C21 O1 C24 C25 168(3)
O1 C24 C25 C26 178(2)
C24 C25 C26 C27 175(3)
C25 C26 C27 C28 -178(3)
C26 C27 C28 C29 174(3)
C27 C28 C29 C30 178(3)
C28 C29 C30 C31 176(3)
N2 Pt2 C36 C41 15(2)
Cl1 Pt2 C36 C41 -161.3(19)
Cl2 Pt2 C36 C41 -94(9)
N2 Pt2 C36 C37 -177(2)
Cl1 Pt2 C36 C37 7(2)
Cl2 Pt2 C36 C37 73(10)
C41 C36 C37 C38 -10(4)
Pt2 C36 C37 C38 -178(3)
C36 C37 C38 C39 12(5)
C37 C38 C39 C40 -6(6)
C38 C39 C40 C41 -1(5)
C39 C40 C41 C36 3(4)
C39 C40 C41 C42 -176(3)
C37 C36 C41 C40 3(4)
Pt2 C36 C41 C40 172(2)
C37 C36 C41 C42 -178(2)
Pt2 C36 C41 C42 -9(3)
C46 N2 C42 C43 4(4)
Pt2 N2 C42 C43 -166(2)
C46 N2 C42 C41 -171(2)
Pt2 N2 C42 C41 20(3)
C40 C41 C42 N2 171(3)
C36 C41 C42 N2 -8(3)
C40 C41 C42 C43 -4(4)
C36 C41 C42 C43 177(2)
N2 C42 C43 C44 0(4)
C41 C42 C43 C44 174(2)
C42 C43 C44 C45 -3(4)
C42 C43 C44 C53 -178(2)
C43 C44 C45 C46 4(4)
C53 C44 C45 C46 179(2)
C42 N2 C46 C45 -3(4)
Pt2 N2 C46 C45 165.1(18)
C42 N2 C46 C47 168(2)
Pt2 N2 C46 C47 -23(3)
C44 C45 C46 N2 -1(4)
C44 C45 C46 C47 -172(2)
N2 C46 C47 C48 -52(4)
C45 C46 C47 C48 120(3)
N2 C46 C47 C52 138(3)
C45 C46 C47 C52 -51(4)
C52 C47 C48 C49 -7(4)
C46 C47 C48 C49 -178(2)
C47 C48 C49 C50 7(5)
C48 C49 C50 C51 -5(5)
C49 C50 C51 C52 4(5)
C50 C51 C52 C47 -5(4)
C48 C47 C52 C51 7(4)
C46 C47 C52 C51 177(2)
C45 C44 C53 C58 -159(3)
C43 C44 C53 C58 16(4)
C45 C44 C53 C54 26(4)
C43 C44 C53 C54 -159(3)
C58 C53 C54 C55 6(4)
C44 C53 C54 C55 180(3)
C53 C54 C55 C56 -7(6)
C54 C55 C56 O2 -178(3)
C54 C55 C56 C57 5(6)
C59 O2 C56 C55 -174(3)
C59 O2 C56 C57 3(4)
C55 C56 C57 C58 -1(4)
O2 C56 C57 C58 -178(2)
C54 C53 C58 C57 -2(4)
C44 C53 C58 C57 -176(2)
C56 C57 C58 C53 0(4)
C56 O2 C59 C60 -179(2)
O2 C59 C60 C61 -176(2)
C59 C60 C61 C62 -172(3)
C60 C61 C62 C63 -179(3)
C61 C62 C63 C64 -176(3)
C62 C63 C64 C65 176(3)
C63 C64 C65 C66 178(3)
